data_7221692
loop_
_publ_author_name
'Gupta, Kavita'
'Tyagi, Deepika'
'Dwivedi, Ambikesh D.'
'Mobin, Shaikh M.'
'Singh, Sanjay K.'

_publ_section_title
;
 Catalytic transformation of bio-derived furans to valuable ketoacids and
 diketones by water-soluble ruthenium catalysts
;
_journal_issue 9
_journal_name_full 'Green Chem.'
_journal_page_first 4618
_journal_paper_doi 10.1039/C5GC01376C
_journal_volume 17
_journal_year 2015
_chemical_formula_sum 'C15 H14 Cl2 N2 O2 Ru'
_chemical_formula_weight 426.25
_chemical_name_systematic
;
 ?
;
_space_group_IT_number 2
_symmetry_cell_setting triclinic
_symmetry_space_group_name_Hall '-P 1'
_symmetry_space_group_name_H-M 'P -1'
_atom_sites_solution_hydrogens geom
_atom_sites_solution_primary direct
_atom_sites_solution_secondary difmap
_audit_creation_method SHELXL-97
_cell_angle_alpha 83.606(5)
_cell_angle_beta 81.922(5)
_cell_angle_gamma 70.403(6)
_cell_formula_units_Z 2
_cell_length_a 7.6680(5)
_cell_length_b 8.3022(6)
_cell_length_c 13.5405(6)
_cell_measurement_reflns_used 3463
_cell_measurement_temperature 150(2)
_cell_measurement_theta_max 70.9480
_cell_measurement_theta_min 6.3690
_cell_volume 802.11(9)
_computing_cell_refinement 'CrysAlis RED, Oxford Diffraction Ltd.,'
_computing_data_collection 'CrysAlis CCD, Oxford Diffraction Ltd.,'
_computing_data_reduction 'CrysAlis RED, Oxford Diffraction Ltd.,'
_computing_molecular_graphics Ortep3
_computing_publication_material Shelx97
_computing_structure_refinement 'SHELXL-97 (Sheldrick, 1997)'
_computing_structure_solution 'SHELXS-97 (Sheldrick, 1997)'
_diffrn_ambient_temperature 150(2)
_diffrn_detector_area_resol_mean 15.9948
_diffrn_measured_fraction_theta_full 0.946
_diffrn_measured_fraction_theta_max 0.946
_diffrn_measurement_device_type 'OXFORD DIFFRACTION SUPER NOVA'
_diffrn_measurement_method \w/q-scan
_diffrn_radiation_monochromator graphite
_diffrn_radiation_source 'Micro-Focus (Cu) X-ray Source'
_diffrn_radiation_type CuK\a
_diffrn_radiation_wavelength 1.5418
_diffrn_reflns_av_R_equivalents 0.0300
_diffrn_reflns_av_sigmaI/netI 0.0236
_diffrn_reflns_limit_h_max 6
_diffrn_reflns_limit_h_min -9
_diffrn_reflns_limit_k_max 10
_diffrn_reflns_limit_k_min -9
_diffrn_reflns_limit_l_max 16
_diffrn_reflns_limit_l_min -16
_diffrn_reflns_number 4800
_diffrn_reflns_theta_full 72.68
_diffrn_reflns_theta_max 72.68
_diffrn_reflns_theta_min 3.30
_exptl_absorpt_coefficient_mu 11.044
_exptl_absorpt_correction_T_max 0.2051
_exptl_absorpt_correction_T_min 0.1215
_exptl_absorpt_correction_type multi-scan
_exptl_absorpt_process_details
;
CrysAlis RED, Oxford Diffraction Ltd.,
Version 1.171.31.7 (release 18-10-2006 CrysAlis171 .NET)
(compiled Oct 18 2006,16:28:17)
Empirical absorption correction using spherical harmonics,
 implemented in SCALE3 ABSPACK scaling algorithm.
;
_exptl_crystal_colour orange
_exptl_crystal_density_diffrn 1.765
_exptl_crystal_density_method 'not measured'
_exptl_crystal_description block
_exptl_crystal_F_000 424
_exptl_crystal_size_max 0.33
_exptl_crystal_size_mid 0.26
_exptl_crystal_size_min 0.21
_refine_diff_density_max 1.468
_refine_diff_density_min -1.228
_refine_diff_density_rms 0.222
_refine_ls_extinction_method none
_refine_ls_goodness_of_fit_ref 1.093
_refine_ls_hydrogen_treatment riding
_refine_ls_matrix_type full
_refine_ls_number_parameters 208
_refine_ls_number_reflns 3022
_refine_ls_number_restraints 0
_refine_ls_restrained_S_all 1.093
_refine_ls_R_factor_all 0.0493
_refine_ls_R_factor_gt 0.0489
_refine_ls_shift/su_max 0.000
_refine_ls_shift/su_mean 0.000
_refine_ls_structure_factor_coef Fsqd
_refine_ls_weighting_details 'calc w=1/[\s^2^(Fo^2^)+(0.0958P)^2^+2.7233P] where P=(Fo^2^+2Fc^2^)/3'
_refine_ls_weighting_scheme calc
_refine_ls_wR_factor_gt 0.1363
_refine_ls_wR_factor_ref 0.1368
_reflns_number_gt 2977
_reflns_number_total 3022
_reflns_threshold_expression >2sigma(I)
_cod_data_source_file c5gc01376c2.cif
_cod_data_source_block '[Ru]-1'
_cod_depositor_comments
;
The following automatic conversions were performed:

'_symmetry_cell_setting' value 'Triclinic' changed to 'triclinic'
according to
/usr/data/users/saulius/crontab/automatic-downloads/rss-feeds/RSC/lib/dictionaries/cif_core.dic
dictionary named 'cif_core.dic' version 2.4.2 from 2011-04-26.

Automatic conversion script
Id: cif_fix_values 3271 2015-04-21 07:52:19Z andrius 

 Adding full bibliography for 7221692--7221693.cif.
;
_cod_database_code 7221692

loop_
_symmetry_equiv_pos_as_xyz
'x, y, z'
'-x, -y, -z'

loop_
_atom_site_label
_atom_site_type_symbol
_atom_site_fract_x
_atom_site_fract_y
_atom_site_fract_z
_atom_site_U_iso_or_equiv
_atom_site_adp_type
_atom_site_occupancy
_atom_site_symmetry_multiplicity
_atom_site_calc_flag
_atom_site_refinement_flags
Ru1 Ru 0.28955(4) 0.44063(4) 0.80885(2) 0.01404(17) Uani 1 1 d .
Cl1 Cl 0.03697(16) 0.33245(15) 0.80209(8) 0.0209(3) Uani 1 1 d .
Cl2 Cl 0.67667(18) -0.14195(16) 0.78472(10) 0.0300(3) Uani 1 1 d .
N1 N 0.3603(6) 0.3812(5) 0.6588(3) 0.0156(8) Uani 1 1 d .
N2 N 0.1207(6) 0.6671(5) 0.7351(3) 0.0183(8) Uani 1 1 d .
H2A H -0.0007 0.6914 0.7637 0.022 Uiso 1 1 calc R
H2B H 0.1598 0.7574 0.7440 0.022 Uiso 1 1 calc R
C1 C 0.4821(7) 0.2383(6) 0.6249(4) 0.0214(10) Uani 1 1 d .
H1 H 0.5535 0.1559 0.6707 0.026 Uiso 1 1 calc R
C2 C 0.5098(8) 0.2036(7) 0.5229(4) 0.0253(11) Uani 1 1 d .
H2 H 0.6002 0.1004 0.5011 0.030 Uiso 1 1 calc R
C3 C 0.4074(8) 0.3177(7) 0.4560(4) 0.0251(11) Uani 1 1 d .
H3 H 0.4241 0.2938 0.3876 0.030 Uiso 1 1 calc R
C4 C 0.2767(7) 0.4712(7) 0.4888(4) 0.0214(10) Uani 1 1 d .
C5 C 0.1614(8) 0.5987(8) 0.4260(4) 0.0267(12) Uani 1 1 d .
H5 H 0.1707 0.5829 0.3568 0.032 Uiso 1 1 calc R
C6 C 0.0362(8) 0.7451(8) 0.4645(4) 0.0303(12) Uani 1 1 d .
H6 H -0.0401 0.8295 0.4215 0.036 Uiso 1 1 calc R
C7 C 0.0194(7) 0.7718(7) 0.5661(4) 0.0245(11) Uani 1 1 d .
H7 H -0.0675 0.8740 0.5913 0.029 Uiso 1 1 calc R
C8 C 0.1282(7) 0.6508(6) 0.6295(4) 0.0177(9) Uani 1 1 d .
C9 C 0.2579(6) 0.4995(6) 0.5916(3) 0.0166(9) Uani 1 1 d .
C10 C 0.2968(8) 0.3423(8) 0.9654(4) 0.0306(13) Uani 1 1 d .
H10 H 0.2151 0.2928 1.0072 0.037 Uiso 1 1 calc R
C11 C 0.2597(8) 0.5190(8) 0.9607(4) 0.0273(12) Uani 1 1 d .
H11 H 0.1544 0.5892 0.9996 0.033 Uiso 1 1 calc R
C12 C 0.3794(8) 0.5928(7) 0.8979(4) 0.0241(11) Uani 1 1 d .
H12 H 0.3524 0.7136 0.8932 0.029 Uiso 1 1 calc R
C13 C 0.5386(8) 0.4896(8) 0.8421(4) 0.0256(11) Uani 1 1 d .
H13 H 0.6222 0.5389 0.8019 0.031 Uiso 1 1 calc R
C14 C 0.5716(7) 0.3108(7) 0.8471(4) 0.0246(11) Uani 1 1 d .
H14 H 0.6758 0.2403 0.8076 0.029 Uiso 1 1 calc R
C15 C 0.4531(9) 0.2359(7) 0.9093(4) 0.0282(12) Uani 1 1 d .
H15 H 0.4780 0.1154 0.9134 0.034 Uiso 1 1 calc R
O101 O 0.2676(7) 0.9509(6) 0.7251(4) 0.0409(11) Uani 1 1 d .
O333 O -0.0321(19) 0.8982(17) 0.9155(10) 0.065(3) Uani 0.50 1 d P
O444 O -0.058(4) -0.002(2) 0.9866(16) 0.118(8) Uani 0.50 1 d P

loop_
_atom_site_aniso_label
_atom_site_aniso_U_11
_atom_site_aniso_U_22
_atom_site_aniso_U_33
_atom_site_aniso_U_23
_atom_site_aniso_U_13
_atom_site_aniso_U_12
Ru1 0.0146(2) 0.0172(2) 0.0123(2) -0.00200(14) -0.00185(14) -0.00725(16)
Cl1 0.0215(6) 0.0264(6) 0.0197(6) -0.0003(4) -0.0034(4) -0.0145(5)
Cl2 0.0290(7) 0.0244(6) 0.0355(7) 0.0006(5) -0.0038(5) -0.0078(5)
N1 0.0185(19) 0.0170(19) 0.0146(18) -0.0014(15) 0.0000(15) -0.0106(16)
N2 0.022(2) 0.017(2) 0.018(2) -0.0036(15) -0.0033(16) -0.0081(16)
C1 0.023(2) 0.022(2) 0.024(2) -0.0027(19) 0.0017(19) -0.014(2)
C2 0.031(3) 0.027(3) 0.024(3) -0.009(2) 0.005(2) -0.018(2)
C3 0.032(3) 0.034(3) 0.017(2) -0.007(2) 0.006(2) -0.023(2)
C4 0.028(3) 0.029(3) 0.015(2) -0.0017(19) -0.0019(19) -0.021(2)
C5 0.035(3) 0.040(3) 0.015(2) 0.003(2) -0.004(2) -0.026(3)
C6 0.035(3) 0.039(3) 0.026(3) 0.011(2) -0.015(2) -0.024(3)
C7 0.024(3) 0.027(3) 0.026(3) 0.003(2) -0.004(2) -0.013(2)
C8 0.018(2) 0.024(2) 0.015(2) 0.0007(18) -0.0012(17) -0.0136(19)
C9 0.018(2) 0.023(2) 0.014(2) 0.0009(17) -0.0022(17) -0.0142(19)
C10 0.038(3) 0.049(3) 0.017(2) 0.009(2) -0.011(2) -0.031(3)
C11 0.027(3) 0.040(3) 0.017(2) -0.004(2) -0.008(2) -0.010(2)
C12 0.034(3) 0.024(3) 0.022(2) -0.0036(19) -0.015(2) -0.013(2)
C13 0.023(3) 0.041(3) 0.022(3) 0.003(2) -0.009(2) -0.022(2)
C14 0.013(2) 0.033(3) 0.025(3) -0.005(2) -0.0098(19) 0.000(2)
C15 0.041(3) 0.022(3) 0.028(3) 0.008(2) -0.020(2) -0.016(2)
O101 0.042(2) 0.030(2) 0.059(3) -0.002(2) -0.013(2) -0.0202(19)
O333 0.069(8) 0.063(8) 0.065(8) 0.003(6) -0.016(6) -0.024(6)
O444 0.21(3) 0.071(9) 0.114(14) 0.008(9) -0.083(14) -0.071(13)

loop_
_atom_type_symbol
_atom_type_description
_atom_type_scat_dispersion_real
_atom_type_scat_dispersion_imag
_atom_type_scat_source
C C 0.0181 0.0091 'International Tables Vol C Tables 4.2.6.8 and 6.1.1.4'
H H 0.0000 0.0000 'International Tables Vol C Tables 4.2.6.8 and 6.1.1.4'
N N 0.0311 0.0180 'International Tables Vol C Tables 4.2.6.8 and 6.1.1.4'
O O 0.0492 0.0322 'International Tables Vol C Tables 4.2.6.8 and 6.1.1.4'
Cl Cl 0.3639 0.7018 'International Tables Vol C Tables 4.2.6.8 and 6.1.1.4'
Ru Ru 0.0552 3.2960 'International Tables Vol C Tables 4.2.6.8 and 6.1.1.4'

loop_
_geom_angle_atom_site_label_1
_geom_angle_atom_site_label_2
_geom_angle_atom_site_label_3
_geom_angle
_geom_angle_site_symmetry_1
_geom_angle_site_symmetry_3
N1 Ru1 N2 78.66(16) . .
N1 Ru1 C12 132.07(18) . .
N2 Ru1 C12 90.49(18) . .
N1 Ru1 C14 93.31(18) . .
N2 Ru1 C14 142.72(19) . .
C12 Ru1 C14 68.0(2) . .
N1 Ru1 C11 169.56(19) . .
N2 Ru1 C11 101.73(19) . .
C12 Ru1 C11 37.8(2) . .
C14 Ru1 C11 80.0(2) . .
N1 Ru1 C10 146.3(2) . .
N2 Ru1 C10 133.4(2) . .
C12 Ru1 C10 67.6(2) . .
C14 Ru1 C10 67.3(2) . .
C11 Ru1 C10 37.2(2) . .
N1 Ru1 C13 101.89(18) . .
N2 Ru1 C13 107.85(19) . .
C12 Ru1 C13 37.6(2) . .
C14 Ru1 C13 37.8(2) . .
C11 Ru1 C13 67.9(2) . .
C10 Ru1 C13 79.9(2) . .
N1 Ru1 C15 111.7(2) . .
N2 Ru1 C15 169.24(19) . .
C12 Ru1 C15 80.3(2) . .
C14 Ru1 C15 37.4(2) . .
C11 Ru1 C15 67.6(2) . .
C10 Ru1 C15 37.4(2) . .
C13 Ru1 C15 67.9(2) . .
N1 Ru1 Cl1 84.43(11) . .
N2 Ru1 Cl1 84.98(12) . .
C12 Ru1 Cl1 141.50(15) . .
C14 Ru1 Cl1 130.87(15) . .
C11 Ru1 Cl1 106.01(16) . .
C10 Ru1 Cl1 88.22(14) . .
C13 Ru1 Cl1 166.50(15) . .
C15 Ru1 Cl1 98.73(15) . .
C1 N1 C9 118.2(4) . .
C1 N1 Ru1 126.4(3) . .
C9 N1 Ru1 115.2(3) . .
C8 N2 Ru1 112.2(3) . .
C8 N2 H2A 109.2 . .
Ru1 N2 H2A 109.2 . .
C8 N2 H2B 109.2 . .
Ru1 N2 H2B 109.2 . .
H2A N2 H2B 107.9 . .
N1 C1 C2 122.4(5) . .
N1 C1 H1 118.8 . .
C2 C1 H1 118.8 . .
C3 C2 C1 120.1(5) . .
C3 C2 H2 119.9 . .
C1 C2 H2 119.9 . .
C2 C3 C4 119.4(5) . .
C2 C3 H3 120.3 . .
C4 C3 H3 120.3 . .
C3 C4 C5 124.3(5) . .
C3 C4 C9 117.7(5) . .
C5 C4 C9 118.0(5) . .
C6 C5 C4 120.5(5) . .
C6 C5 H5 119.8 . .
C4 C5 H5 119.8 . .
C5 C6 C7 121.0(5) . .
C5 C6 H6 119.5 . .
C7 C6 H6 119.5 . .
C8 C7 C6 120.3(5) . .
C8 C7 H7 119.9 . .
C6 C7 H7 119.9 . .
C7 C8 C9 119.8(5) . .
C7 C8 N2 124.2(5) . .
C9 C8 N2 116.1(4) . .
N1 C9 C8 117.3(4) . .
N1 C9 C4 122.2(4) . .
C8 C9 C4 120.5(4) . .
C11 C10 C15 121.2(5) . .
C11 C10 Ru1 71.3(3) . .
C15 C10 Ru1 71.9(3) . .
C11 C10 H10 119.4 . .
C15 C10 H10 119.4 . .
Ru1 C10 H10 129.9 . .
C10 C11 C12 119.5(5) . .
C10 C11 Ru1 71.5(3) . .
C12 C11 Ru1 70.3(3) . .
C10 C11 H11 120.2 . .
C12 C11 H11 120.2 . .
Ru1 C11 H11 130.5 . .
C13 C12 C11 120.7(5) . .
C13 C12 Ru1 72.4(3) . .
C11 C12 Ru1 71.9(3) . .
C13 C12 H12 119.6 . .
C11 C12 H12 119.6 . .
Ru1 C12 H12 128.3 . .
C12 C13 C14 118.6(5) . .
C12 C13 Ru1 70.0(3) . .
C14 C13 Ru1 70.4(3) . .
C12 C13 H13 120.7 . .
C14 C13 H13 120.7 . .
Ru1 C13 H13 131.6 . .
C15 C14 C13 121.2(5) . .
C15 C14 Ru1 72.3(3) . .
C13 C14 Ru1 71.9(3) . .
C15 C14 H14 119.4 . .
C13 C14 H14 119.4 . .
Ru1 C14 H14 128.8 . .
C14 C15 C10 118.8(5) . .
C14 C15 Ru1 70.3(3) . .
C10 C15 Ru1 70.7(3) . .
C14 C15 H15 120.6 . .
C10 C15 H15 120.6 . .
Ru1 C15 H15 130.9 . .
O444 O444 O333 117(4) 2_557 1_545

loop_
_geom_bond_atom_site_label_1
_geom_bond_atom_site_label_2
_geom_bond_distance
_geom_bond_site_symmetry_2
Ru1 N1 2.097(4) .
Ru1 N2 2.126(4) .
Ru1 C12 2.164(5) .
Ru1 C14 2.175(5) .
Ru1 C11 2.184(5) .
Ru1 C10 2.186(5) .
Ru1 C13 2.195(5) .
Ru1 C15 2.201(5) .
Ru1 Cl1 2.4085(11) .
N1 C1 1.322(7) .
N1 C9 1.376(6) .
N2 C8 1.443(6) .
N2 H2A 0.9200 .
N2 H2B 0.9200 .
C1 C2 1.415(7) .
C1 H1 0.9500 .
C2 C3 1.358(8) .
C2 H2 0.9500 .
C3 C4 1.404(8) .
C3 H3 0.9500 .
C4 C5 1.417(8) .
C4 C9 1.418(7) .
C5 C6 1.374(9) .
C5 H5 0.9500 .
C6 C7 1.399(8) .
C6 H6 0.9500 .
C7 C8 1.374(7) .
C7 H7 0.9500 .
C8 C9 1.411(7) .
C10 C11 1.393(9) .
C10 C15 1.406(9) .
C10 H10 0.9500 .
C11 C12 1.409(8) .
C11 H11 0.9500 .
C12 C13 1.407(8) .
C12 H12 0.9500 .
C13 C14 1.415(8) .
C13 H13 0.9500 .
C14 C15 1.403(8) .
C14 H14 0.9500 .
C15 H15 0.9500 .
O333 O444 1.29(2) 1_565
O444 O444 1.02(4) 2_557
O444 O333 1.29(2) 1_545

loop_
_geom_torsion_atom_site_label_1
_geom_torsion_atom_site_label_2
_geom_torsion_atom_site_label_3
_geom_torsion_atom_site_label_4
_geom_torsion
N2 Ru1 N1 C1 179.0(4)
C12 Ru1 N1 C1 98.7(4)
C14 Ru1 N1 C1 35.7(4)
C11 Ru1 N1 C1 85.8(11)
C10 Ru1 N1 C1 -16.8(6)
C13 Ru1 N1 C1 72.9(4)
C15 Ru1 N1 C1 2.2(4)
Cl1 Ru1 N1 C1 -95.0(4)
N2 Ru1 N1 C9 -6.1(3)
C12 Ru1 N1 C9 -86.3(4)
C14 Ru1 N1 C9 -149.3(3)
C11 Ru1 N1 C9 -99.2(10)
C10 Ru1 N1 C9 158.2(3)
C13 Ru1 N1 C9 -112.1(3)
C15 Ru1 N1 C9 177.1(3)
Cl1 Ru1 N1 C9 79.9(3)
N1 Ru1 N2 C8 6.7(3)
C12 Ru1 N2 C8 139.6(3)
C14 Ru1 N2 C8 87.1(4)
C11 Ru1 N2 C8 176.0(3)
C10 Ru1 N2 C8 -161.4(3)
C13 Ru1 N2 C8 105.6(3)
C15 Ru1 N2 C8 170.6(9)
Cl1 Ru1 N2 C8 -78.7(3)
C9 N1 C1 C2 -0.1(7)
Ru1 N1 C1 C2 174.8(3)
N1 C1 C2 C3 -1.1(7)
C1 C2 C3 C4 1.2(7)
C2 C3 C4 C5 -179.5(5)
C2 C3 C4 C9 -0.1(7)
C3 C4 C5 C6 179.7(5)
C9 C4 C5 C6 0.2(7)
C4 C5 C6 C7 0.0(8)
C5 C6 C7 C8 -0.3(8)
C6 C7 C8 C9 0.3(7)
C6 C7 C8 N2 180.0(4)
Ru1 N2 C8 C7 173.7(4)
Ru1 N2 C8 C9 -6.6(5)
C1 N1 C9 C8 179.8(4)
Ru1 N1 C9 C8 4.3(5)
C1 N1 C9 C4 1.2(6)
Ru1 N1 C9 C4 -174.2(3)
C7 C8 C9 N1 -178.7(4)
N2 C8 C9 N1 1.7(6)
C7 C8 C9 C4 -0.1(7)
N2 C8 C9 C4 -179.8(4)
C3 C4 C9 N1 -1.2(7)
C5 C4 C9 N1 178.3(4)
C3 C4 C9 C8 -179.6(4)
C5 C4 C9 C8 -0.2(6)
N1 Ru1 C10 C11 163.0(3)
N2 Ru1 C10 C11 -38.5(4)
C12 Ru1 C10 C11 29.4(3)
C14 Ru1 C10 C11 103.9(4)
C13 Ru1 C10 C11 66.6(4)
C15 Ru1 C10 C11 133.2(5)
Cl1 Ru1 C10 C11 -119.9(3)
N1 Ru1 C10 C15 29.7(5)
N2 Ru1 C10 C15 -171.7(3)
C12 Ru1 C10 C15 -103.8(4)
C14 Ru1 C10 C15 -29.3(3)
C11 Ru1 C10 C15 -133.2(5)
C13 Ru1 C10 C15 -66.6(3)
Cl1 Ru1 C10 C15 106.9(3)
C15 C10 C11 C12 0.7(8)
Ru1 C10 C11 C12 -53.3(4)
C15 C10 C11 Ru1 54.0(5)
N1 Ru1 C11 C10 -116.5(10)
N2 Ru1 C11 C10 152.5(3)
C12 Ru1 C11 C10 -132.2(5)
C14 Ru1 C11 C10 -65.4(3)
C13 Ru1 C11 C10 -102.8(4)
C15 Ru1 C11 C10 -28.6(3)
Cl1 Ru1 C11 C10 64.4(3)
N1 Ru1 C11 C12 15.7(12)
N2 Ru1 C11 C12 -75.3(3)
C14 Ru1 C11 C12 66.7(3)
C10 Ru1 C11 C12 132.2(5)
C13 Ru1 C11 C12 29.4(3)
C15 Ru1 C11 C12 103.6(4)
Cl1 Ru1 C11 C12 -163.4(3)
C10 C11 C12 C13 -1.8(7)
Ru1 C11 C12 C13 -55.6(4)
C10 C11 C12 Ru1 53.8(4)
N1 Ru1 C12 C13 -44.3(4)
N2 Ru1 C12 C13 -119.4(3)
C14 Ru1 C12 C13 29.4(3)
C11 Ru1 C12 C13 131.9(5)
C10 Ru1 C12 C13 102.9(4)
C15 Ru1 C12 C13 66.2(3)
Cl1 Ru1 C12 C13 158.1(3)
N1 Ru1 C12 C11 -176.2(3)
N2 Ru1 C12 C11 108.7(3)
C14 Ru1 C12 C11 -102.5(4)
C10 Ru1 C12 C11 -29.0(3)
C13 Ru1 C12 C11 -131.9(5)
C15 Ru1 C12 C11 -65.7(4)
Cl1 Ru1 C12 C11 26.2(4)
C11 C12 C13 C14 2.7(7)
Ru1 C12 C13 C14 -52.7(4)
C11 C12 C13 Ru1 55.4(4)
N1 Ru1 C13 C12 148.0(3)
N2 Ru1 C13 C12 66.2(3)
C14 Ru1 C13 C12 -132.1(5)
C11 Ru1 C13 C12 -29.5(3)
C10 Ru1 C13 C12 -66.3(3)
C15 Ru1 C13 C12 -103.2(3)
Cl1 Ru1 C13 C12 -95.1(7)
N1 Ru1 C13 C14 -79.9(3)
N2 Ru1 C13 C14 -161.7(3)
C12 Ru1 C13 C14 132.1(5)
C11 Ru1 C13 C14 102.6(3)
C10 Ru1 C13 C14 65.8(3)
C15 Ru1 C13 C14 28.9(3)
Cl1 Ru1 C13 C14 37.0(8)
C12 C13 C14 C15 -2.6(7)
Ru1 C13 C14 C15 -55.1(4)
C12 C13 C14 Ru1 52.5(4)
N1 Ru1 C14 C15 -122.2(3)
N2 Ru1 C14 C15 162.2(3)
C12 Ru1 C14 C15 103.3(4)
C11 Ru1 C14 C15 65.9(3)
C10 Ru1 C14 C15 29.3(3)
C13 Ru1 C14 C15 132.6(5)
Cl1 Ru1 C14 C15 -36.7(4)
N1 Ru1 C14 C13 105.2(3)
N2 Ru1 C14 C13 29.6(5)
C12 Ru1 C14 C13 -29.3(3)
C11 Ru1 C14 C13 -66.7(3)
C10 Ru1 C14 C13 -103.2(3)
C15 Ru1 C14 C13 -132.6(5)
Cl1 Ru1 C14 C13 -169.3(2)
C13 C14 C15 C10 1.5(7)
Ru1 C14 C15 C10 -53.3(4)
C13 C14 C15 Ru1 54.9(4)
C11 C10 C15 C14 -0.6(8)
Ru1 C10 C15 C14 53.1(4)
C11 C10 C15 Ru1 -53.8(5)
N1 Ru1 C15 C14 65.3(3)
N2 Ru1 C15 C14 -97.7(10)
C12 Ru1 C15 C14 -66.2(3)
C11 Ru1 C15 C14 -103.4(4)
C10 Ru1 C15 C14 -131.9(5)
C13 Ru1 C15 C14 -29.1(3)
Cl1 Ru1 C15 C14 152.8(3)
N1 Ru1 C15 C10 -162.8(3)
N2 Ru1 C15 C10 34.2(11)
C12 Ru1 C15 C10 65.6(3)
C14 Ru1 C15 C10 131.9(5)
C11 Ru1 C15 C10 28.5(3)
C13 Ru1 C15 C10 102.7(4)
Cl1 Ru1 C15 C10 -75.3(3)
